data_4326284
loop_
_publ_author_name
'Ying Zhao'
'Peng Zhang'
'Bao Li'
'Xianggao Meng'
'Tianle Zhang'

_publ_section_title
;
 Two- and Three-Dimensional Silver(I)-Organic Networks Generated from
 Mono- and Dicarboxylphenylethynes
;
_journal_name_full 'Inorganic Chemistry'
_journal_page_first 9097
_journal_page_last 9105
_journal_paper_doi 10.1021/ic2012809
_journal_volume 50
_journal_year 2011
_chemical_formula_sum 'C20 H14 Ag3 N O7'
_chemical_formula_weight 703.93
_chemical_name_systematic
; 
 ? 
;
_space_group_IT_number 14
_symmetry_cell_setting monoclinic
_symmetry_space_group_name_Hall '-P 2ybc'
_symmetry_space_group_name_H-M 'P 1 21/c 1'
_atom_sites_solution_hydrogens geom
_atom_sites_solution_primary direct
_atom_sites_solution_secondary difmap
_audit_creation_method SHELXL-97
_cell_angle_alpha 90.00
_cell_angle_beta 109.998(3)
_cell_angle_gamma 90.00
_cell_formula_units_Z 4
_cell_length_a 6.6447(10)
_cell_length_b 44.942(7)
_cell_length_c 6.9234(10)
_cell_measurement_temperature 273(2)
_cell_volume 1942.8(5)
_computing_structure_refinement 'SHELXL-97 (Sheldrick, 1997)'
_computing_structure_solution 'SHELXS-97 (Sheldrick, 1990)'
_diffrn_ambient_temperature 273(2)
_diffrn_measured_fraction_theta_full 0.989
_diffrn_measured_fraction_theta_max 0.989
_diffrn_radiation_monochromator graphite
_diffrn_radiation_source 'fine-focus sealed tube'
_diffrn_radiation_type MoK\a
_diffrn_radiation_wavelength 0.71073
_diffrn_reflns_av_R_equivalents 0.0761
_diffrn_reflns_av_sigmaI/netI 0.0895
_diffrn_reflns_limit_h_max 8
_diffrn_reflns_limit_h_min -6
_diffrn_reflns_limit_k_max 59
_diffrn_reflns_limit_k_min -59
_diffrn_reflns_limit_l_max 7
_diffrn_reflns_limit_l_min -9
_diffrn_reflns_number 13509
_diffrn_reflns_theta_full 28.31
_diffrn_reflns_theta_max 28.31
_diffrn_reflns_theta_min 1.81
_exptl_absorpt_coefficient_mu 3.040
_exptl_absorpt_correction_T_max 0.745
_exptl_absorpt_correction_T_min 0.708
_exptl_absorpt_correction_type multi-scan
_exptl_crystal_colour coloreless
_exptl_crystal_density_diffrn 2.407
_exptl_crystal_description block
_exptl_crystal_F_000 1798
_exptl_crystal_size_max 0.2
_exptl_crystal_size_mid 0.1
_exptl_crystal_size_min 0.1
_refine_diff_density_max 0.960
_refine_diff_density_min -1.237
_refine_diff_density_rms 0.166
_refine_ls_extinction_method none
_refine_ls_goodness_of_fit_ref 1.051
_refine_ls_hydrogen_treatment constr
_refine_ls_matrix_type full
_refine_ls_number_parameters 282
_refine_ls_number_reflns 4781
_refine_ls_number_restraints 0
_refine_ls_restrained_S_all 1.051
_refine_ls_R_factor_all 0.0906
_refine_ls_R_factor_gt 0.0598
_refine_ls_shift/su_max 0.001
_refine_ls_shift/su_mean 0.000
_refine_ls_structure_factor_coef Fsqd
_refine_ls_weighting_details 'calc w=1/[\s^2^(Fo^2^)+(0.0287P)^2^+0.0000P] where P=(Fo^2^+2Fc^2^)/3'
_refine_ls_weighting_scheme calc
_refine_ls_wR_factor_gt 0.1035
_refine_ls_wR_factor_ref 0.1130
_reflns_number_gt 3416
_reflns_number_total 4781
_reflns_threshold_expression >2sigma(I)
_cod_data_source_file ic2012809_si_002.cif
_cod_data_source_block 1
_cod_database_code 4326284

loop_
_symmetry_equiv_pos_as_xyz
'x, y, z'
'-x, y+1/2, -z+1/2'
'-x, -y, -z'
'x, -y-1/2, z-1/2'

loop_
_atom_site_label
_atom_site_type_symbol
_atom_site_fract_x
_atom_site_fract_y
_atom_site_fract_z
_atom_site_U_iso_or_equiv
_atom_site_adp_type
_atom_site_occupancy
_atom_site_symmetry_multiplicity
_atom_site_calc_flag
_atom_site_refinement_flags
C11 C 1.1058(10) 0.03290(15) 0.6634(10) 0.0266(16) Uani 1 1 d .
O7 O 1.3614(8) 0.01538(11) 1.1781(8) 0.0412(13) Uani 1 1 d .
Ag1 Ag 0.99227(10) 0.033909(12) 0.93723(10) 0.03767(17) Uani 1 1 d .
Ag2 Ag 0.87140(9) 0.014552(11) 1.28422(9) 0.02947(15) Uani 1 1 d .
Ag3 Ag 0.47214(9) 0.033849(13) 0.81916(10) 0.04072(18) Uani 1 1 d .
O6 O 1.5897(8) 0.02942(11) 1.4703(8) 0.0413(13) Uani 1 1 d .
O5 O 1.3144(9) 0.05660(11) 1.3154(9) 0.0478(15) Uani 1 1 d .
N1 N 1.4229(9) 0.03429(13) 1.3254(10) 0.0300(14) Uani 1 1 d .
C3 C 0.5908(12) 0.10587(15) 1.0320(11) 0.0298(17) Uani 1 1 d .
C18 C 1.1588(12) 0.11027(15) 0.5334(12) 0.0377(19) Uani 1 1 d .
H18 H 1.2900 0.1038 0.5287 0.045 Uiso 1 1 calc R
O3 O 0.6725(11) 0.18841(11) 0.5078(10) 0.0595(18) Uani 1 1 d .
O1 O 0.1733(10) 0.19750(12) 1.0214(10) 0.0556(17) Uani 1 1 d .
C4 C 0.3938(12) 0.11154(15) 1.0592(12) 0.0365(19) Uani 1 1 d .
H4 H 0.3136 0.0961 1.0853 0.044 Uiso 1 1 calc R
C13 C 1.0180(12) 0.09000(14) 0.5689(11) 0.0307(17) Uani 1 1 d .
C2 C 0.6751(11) 0.07598(15) 1.0493(10) 0.0274(16) Uani 1 1 d .
C1 C 0.7702(11) 0.05265(15) 1.0750(10) 0.0287(17) Uani 1 1 d .
O2 O 0.4506(11) 0.21597(12) 0.9481(11) 0.072(2) Uani 1 1 d .
C6 C 0.4346(13) 0.16387(15) 1.0041(12) 0.0367(19) Uani 1 1 d .
C12 C 1.0751(11) 0.05883(15) 0.6190(10) 0.0282(16) Uani 1 1 d .
C14 C 0.8193(12) 0.09996(15) 0.5670(11) 0.0344(18) Uani 1 1 d .
H14 H 0.7218 0.0865 0.5869 0.041 Uiso 1 1 calc R
C7 C 0.6272(13) 0.15802(16) 0.9771(12) 0.041(2) Uani 1 1 d .
H7 H 0.7040 0.1735 0.9459 0.049 Uiso 1 1 calc R
C8 C 0.7065(12) 0.12931(15) 0.9960(12) 0.0347(18) Uani 1 1 d .
H8 H 0.8398 0.1258 0.9842 0.042 Uiso 1 1 calc R
C17 C 1.1054(14) 0.14002(15) 0.5050(12) 0.042(2) Uani 1 1 d .
H17 H 1.2015 0.1534 0.4820 0.050 Uiso 1 1 calc R
C15 C 0.7659(12) 0.12951(15) 0.5360(12) 0.0368(19) Uani 1 1 d .
H15 H 0.6312 0.1358 0.5321 0.044 Uiso 1 1 calc R
O4 O 0.9778(11) 0.20098(12) 0.4630(12) 0.076(2) Uani 1 1 d .
C16 C 0.9100(13) 0.15022(15) 0.5104(11) 0.0332(18) Uani 1 1 d .
C5 C 0.3223(12) 0.14050(15) 1.0463(12) 0.0363(19) Uani 1 1 d .
H5A H 0.1936 0.1444 1.0669 0.044 Uiso 1 1 calc R
C9 C 0.3583(15) 0.19524(17) 0.9841(14) 0.047(2) Uani 1 1 d .
C19 C 0.8603(16) 0.18240(17) 0.4876(13) 0.046(2) Uani 1 1 d .
C10 C 0.0863(16) 0.22724(18) 1.0120(16) 0.075(3) Uani 1 1 d .
H10A H 0.1922 0.2401 1.1029 0.113 Uiso 1 1 calc R
H10B H -0.0379 0.2267 1.0529 0.113 Uiso 1 1 calc R
H10C H 0.0470 0.2346 0.8740 0.113 Uiso 1 1 calc R
C20 C 0.6077(17) 0.21918(17) 0.4926(15) 0.077(4) Uani 1 1 d .
H20A H 0.7195 0.2309 0.5867 0.116 Uiso 1 1 calc R
H20B H 0.4795 0.2210 0.5261 0.116 Uiso 1 1 calc R
H20C H 0.5809 0.2261 0.3549 0.116 Uiso 1 1 calc R

loop_
_atom_site_aniso_label
_atom_site_aniso_U_11
_atom_site_aniso_U_22
_atom_site_aniso_U_33
_atom_site_aniso_U_23
_atom_site_aniso_U_13
_atom_site_aniso_U_12
C11 0.024(4) 0.032(4) 0.022(4) -0.005(3) 0.004(3) 0.006(3)
O7 0.039(3) 0.048(3) 0.034(3) -0.008(3) 0.010(3) -0.003(3)
Ag1 0.0410(4) 0.0387(3) 0.0416(4) 0.0016(3) 0.0249(3) 0.0048(3)
Ag2 0.0320(3) 0.0259(3) 0.0320(3) 0.0039(2) 0.0129(2) 0.0042(2)
Ag3 0.0278(3) 0.0462(4) 0.0403(4) -0.0056(3) 0.0015(3) -0.0055(3)
O6 0.033(3) 0.051(3) 0.034(3) -0.004(3) 0.003(2) -0.004(3)
O5 0.052(4) 0.036(3) 0.064(4) -0.001(3) 0.031(3) 0.013(3)
N1 0.021(3) 0.043(4) 0.030(4) 0.003(3) 0.013(3) -0.006(3)
C3 0.036(4) 0.028(4) 0.025(4) -0.004(3) 0.008(3) 0.002(3)
C18 0.039(5) 0.035(4) 0.047(5) 0.002(4) 0.024(4) 0.002(4)
O3 0.073(5) 0.033(3) 0.073(5) 0.002(3) 0.027(4) 0.020(3)
O1 0.065(4) 0.039(3) 0.069(4) 0.007(3) 0.032(4) 0.018(3)
C4 0.032(4) 0.030(4) 0.053(5) -0.002(4) 0.021(4) -0.005(3)
C13 0.037(4) 0.025(4) 0.028(4) -0.001(3) 0.008(3) -0.002(3)
C2 0.027(4) 0.034(4) 0.021(4) -0.004(3) 0.007(3) -0.003(3)
C1 0.023(4) 0.031(4) 0.026(4) -0.006(3) 0.002(3) 0.005(3)
O2 0.094(6) 0.025(3) 0.110(6) 0.004(3) 0.051(5) 0.003(3)
C6 0.043(5) 0.031(4) 0.038(5) 0.000(3) 0.017(4) 0.004(4)
C12 0.025(4) 0.033(4) 0.026(4) 0.006(3) 0.008(3) -0.001(3)
C14 0.043(5) 0.024(4) 0.040(5) 0.002(3) 0.018(4) -0.005(3)
C7 0.048(5) 0.031(4) 0.047(5) 0.005(4) 0.023(4) -0.012(4)
C8 0.026(4) 0.036(4) 0.045(5) -0.010(4) 0.015(4) -0.004(3)
C17 0.054(6) 0.029(4) 0.048(5) 0.002(4) 0.024(4) -0.011(4)
C15 0.033(4) 0.033(4) 0.041(5) 0.002(4) 0.008(4) 0.002(3)
O4 0.090(5) 0.031(3) 0.122(7) 0.005(4) 0.058(5) -0.003(3)
C16 0.045(5) 0.024(4) 0.026(4) 0.002(3) 0.007(4) -0.001(3)
C5 0.033(4) 0.032(4) 0.049(5) -0.002(4) 0.020(4) 0.006(3)
C9 0.057(6) 0.029(4) 0.054(6) -0.002(4) 0.017(5) 0.006(4)
C19 0.069(7) 0.026(4) 0.041(5) 0.001(4) 0.016(5) 0.002(4)
C10 0.083(8) 0.052(6) 0.096(9) 0.011(5) 0.038(7) 0.047(5)
C20 0.103(9) 0.043(5) 0.069(7) 0.002(5) 0.007(6) 0.041(6)

loop_
_atom_type_symbol
_atom_type_description
_atom_type_scat_dispersion_real
_atom_type_scat_dispersion_imag
_atom_type_scat_source
C C 0.0033 0.0016 'International Tables Vol C Tables 4.2.6.8 and 6.1.1.4'
H H 0.0000 0.0000 'International Tables Vol C Tables 4.2.6.8 and 6.1.1.4'
N N 0.0061 0.0033 'International Tables Vol C Tables 4.2.6.8 and 6.1.1.4'
O O 0.0106 0.0060 'International Tables Vol C Tables 4.2.6.8 and 6.1.1.4'
Ag Ag -0.8971 1.1015 'International Tables Vol C Tables 4.2.6.8 and 6.1.1.4'

loop_
_geom_angle_atom_site_label_1
_geom_angle_atom_site_label_2
_geom_angle_atom_site_label_3
_geom_angle
_geom_angle_site_symmetry_1
_geom_angle_site_symmetry_3
C12 C11 Ag2 173.7(6) . 3_757
C12 C11 Ag1 96.8(5) . .
Ag2 C11 Ag1 84.5(3) 3_757 .
C12 C11 Ag3 99.3(5) . 1_655
Ag2 C11 Ag3 86.4(2) 3_757 1_655
Ag1 C11 Ag3 102.1(3) . 1_655
C12 C11 Ag2 93.2(5) . 1_554
Ag2 C11 Ag2 81.1(2) 3_757 1_554
Ag1 C11 Ag2 125.2(3) . 1_554
Ag3 C11 Ag2 129.1(3) 1_655 1_554
N1 O7 Ag3 124.6(4) . 3_757
N1 O7 Ag1 105.9(4) . .
Ag3 O7 Ag1 128.1(2) 3_757 .
C1 Ag1 C11 147.3(2) . .
C1 Ag1 O7 118.5(2) . .
C11 Ag1 O7 91.1(2) . .
C1 Ag1 C12 123.8(2) . .
C11 Ag1 C12 26.4(2) . .
O7 Ag1 C12 104.32(19) . .
C1 Ag1 Ag2 48.43(19) . .
C11 Ag1 Ag2 161.33(17) . .
O7 Ag1 Ag2 80.82(13) . .
C12 Ag1 Ag2 172.06(15) . .
C1 Ag1 Ag2 151.39(18) . 3_757
C11 Ag1 Ag2 46.22(17) . 3_757
O7 Ag1 Ag2 73.02(12) . 3_757
C12 Ag1 Ag2 72.50(15) . 3_757
Ag2 Ag1 Ag2 115.11(2) . 3_757
C1 Ag1 Ag1 102.43(19) . 3_757
C11 Ag1 Ag1 102.81(17) . 3_757
O7 Ag1 Ag1 65.03(11) . 3_757
C12 Ag1 Ag1 129.03(15) . 3_757
Ag2 Ag1 Ag1 58.52(2) . 3_757
Ag2 Ag1 Ag1 56.59(2) 3_757 3_757
C1 Ag1 Ag3 45.10(17) . .
C11 Ag1 Ag3 114.62(16) . .
O7 Ag1 Ag3 148.15(13) . .
C12 Ag1 Ag3 106.89(14) . .
Ag2 Ag1 Ag3 68.90(2) . .
Ag2 Ag1 Ag3 110.64(2) 3_757 .
Ag1 Ag1 Ag3 90.01(3) 3_757 .
C11 Ag2 C1 150.4(2) 3_757 .
C11 Ag2 C11 98.9(2) 3_757 1_556
C1 Ag2 C11 110.5(2) . 1_556
C11 Ag2 Ag1 114.19(19) 3_757 .
C1 Ag2 Ag1 48.06(19) . .
C11 Ag2 Ag1 118.91(16) 1_556 .
C11 Ag2 Ag1 49.30(19) 3_757 3_757
C1 Ag2 Ag1 108.02(18) . 3_757
C11 Ag2 Ag1 123.47(14) 1_556 3_757
Ag1 Ag2 Ag1 64.90(2) . 3_757
C11 Ag2 Ag3 48.72(17) 3_757 3_657
C1 Ag2 Ag3 111.41(17) . 3_657
C11 Ag2 Ag3 125.81(16) 1_556 3_657
Ag1 Ag2 Ag3 114.44(3) . 3_657
Ag1 Ag2 Ag3 72.13(2) 3_757 3_657
C11 Ag2 Ag2 56.68(17) 3_757 3_758
C1 Ag2 Ag2 152.63(17) . 3_758
C11 Ag2 Ag2 42.26(14) 1_556 3_758
Ag1 Ag2 Ag2 133.46(3) . 3_758
Ag1 Ag2 Ag2 91.29(3) 3_757 3_758
Ag3 Ag2 Ag2 92.62(3) 3_657 3_758
C11 Ag3 C1 148.8(2) 1_455 .
C11 Ag3 O7 112.7(2) 1_455 3_757
C1 Ag3 O7 93.3(2) . 3_757
C11 Ag3 C2 123.8(2) 1_455 .
C1 Ag3 C2 28.2(2) . .
O7 Ag3 C2 121.4(2) 3_757 .
C11 Ag3 Ag2 44.86(17) 1_455 3_657
C1 Ag3 Ag2 144.39(18) . 3_657
O7 Ag3 Ag2 70.18(12) 3_757 3_657
C2 Ag3 Ag2 150.46(16) . 3_657
C11 Ag3 Ag1 167.42(18) 1_455 .
C1 Ag3 Ag1 41.81(18) . .
O7 Ag3 Ag1 64.31(12) 3_757 .
C2 Ag3 Ag1 63.51(16) . .
Ag2 Ag3 Ag1 134.47(3) 3_657 .
O5 N1 O6 122.6(6) . .
O5 N1 O7 118.5(6) . .
O6 N1 O7 118.8(6) . .
C8 C3 C4 119.2(6) . .
C8 C3 C2 120.1(7) . .
C4 C3 C2 120.6(7) . .
C17 C18 C13 120.4(7) . .
C19 O3 C20 117.1(8) . .
C9 O1 C10 116.0(7) . .
C5 C4 C3 118.6(7) . .
C18 C13 C14 118.9(6) . .
C18 C13 C12 122.4(7) . .
C14 C13 C12 118.7(7) . .
C1 C2 C3 171.8(7) . .
C1 C2 Ag3 65.4(4) . .
C3 C2 Ag3 122.2(4) . .
C2 C1 Ag1 132.1(6) . .
C2 C1 Ag2 143.4(6) . .
Ag1 C1 Ag2 83.5(2) . .
C2 C1 Ag3 86.4(5) . .
Ag1 C1 Ag3 93.1(2) . .
Ag2 C1 Ag3 102.1(3) . .
C5 C6 C7 118.6(7) . .
C5 C6 C9 123.4(8) . .
C7 C6 C9 118.0(7) . .
C11 C12 C13 174.4(8) . .
C11 C12 Ag1 56.8(4) . .
C13 C12 Ag1 119.0(5) . .
C15 C14 C13 120.5(7) . .
C6 C7 C8 120.4(7) . .
C3 C8 C7 120.8(7) . .
C18 C17 C16 120.9(7) . .
C14 C15 C16 121.0(8) . .
C17 C16 C15 118.3(6) . .
C17 C16 C19 119.7(7) . .
C15 C16 C19 122.0(8) . .
C6 C5 C4 122.3(7) . .
O2 C9 O1 123.6(8) . .
O2 C9 C6 125.4(9) . .
O1 C9 C6 111.0(8) . .
O4 C19 O3 123.8(8) . .
O4 C19 C16 124.4(9) . .
O3 C19 C16 111.7(8) . .

loop_
_geom_bond_atom_site_label_1
_geom_bond_atom_site_label_2
_geom_bond_distance
_geom_bond_site_symmetry_2
C11 C12 1.205(8) .
C11 Ag2 2.160(7) 3_757
C11 Ag1 2.268(7) .
C11 Ag3 2.301(6) 1_655
C11 Ag2 2.684(6) 1_554
O7 N1 1.282(7) .
O7 Ag3 2.471(5) 3_757
O7 Ag1 2.587(5) .
Ag1 C1 2.182(7) .
Ag1 C12 2.691(7) .
Ag1 Ag2 2.9143(9) .
Ag1 Ag2 2.9774(8) 3_757
Ag1 Ag1 3.1615(12) 3_757
Ag1 Ag3 3.2681(10) .
Ag2 C11 2.160(7) 3_757
Ag2 C1 2.194(7) .
Ag2 C11 2.684(7) 1_556
Ag2 Ag1 2.9775(8) 3_757
Ag2 Ag3 3.0558(8) 3_657
Ag2 Ag2 3.1727(11) 3_758
Ag3 C11 2.301(6) 1_455
Ag3 C1 2.318(6) .
Ag3 O7 2.470(5) 3_757
Ag3 C2 2.544(6) .
Ag3 Ag2 3.0557(8) 3_657
O6 N1 1.234(7) .
O5 N1 1.223(7) .
C3 C8 1.377(9) .
C3 C4 1.408(10) .
C3 C2 1.445(9) .
C18 C17 1.380(9) .
C18 C13 1.387(10) .
O3 C19 1.330(10) .
O3 C20 1.442(8) .
O1 C9 1.344(10) .
O1 C10 1.449(8) .
C4 C5 1.378(9) .
C13 C14 1.390(10) .
C13 C12 1.462(9) .
C2 C1 1.205(9) .
O2 C9 1.188(10) .
C6 C5 1.376(10) .
C6 C7 1.381(11) .
C6 C9 1.489(10) .
C14 C15 1.372(9) .
C7 C8 1.383(9) .
C17 C16 1.390(11) .
C15 C16 1.389(10) .
O4 C19 1.194(10) .
C16 C19 1.480(10) .
